data_4126795
loop_
_publ_author_name
'Zhang, Fanjun'
'Song, Heng'
'Zhuang, Xuewen'
'Tung, Chen-Ho'
'Wang, Wenguang'

_publ_section_title
;
 Iron-Catalyzed 1,2-Selective Hydroboration of N-Heteroarenes.
;
_journal_name_full 'Journal of the American Chemical Society'
_journal_paper_doi 10.1021/jacs.7b11416
_journal_year 2017
_chemical_formula_moiety 'C34 H36 Fe N P S'
_chemical_formula_sum 'C34 H36 Fe N P S'
_chemical_formula_weight 577.52
_chemical_name_systematic
;
 ?
;
_space_group_crystal_system monoclinic
_space_group_IT_number 14
_space_group_name_Hall '-P 2ybc'
_space_group_name_H-M_alt 'P 1 21/c 1'
_symmetry_space_group_name_Hall '-P 2ybc'
_symmetry_space_group_name_H-M 'P 1 21/c 1'
_atom_sites_solution_hydrogens geom
_audit_creation_date 2017-11-23
_audit_creation_method
;
Olex2 1.2-beta
(compiled 2017.08.10 svn.r3458 for OlexSys, GUI svn.r5381)
;
_cell_angle_alpha 90
_cell_angle_beta 91.771(2)
_cell_angle_gamma 90
_cell_formula_units_Z 4
_cell_length_a 18.5491(4)
_cell_length_b 9.8654(3)
_cell_length_c 15.8227(3)
_cell_measurement_reflns_used 6324
_cell_measurement_temperature 172.99(10)
_cell_measurement_theta_max 76.4880
_cell_measurement_theta_min 4.4370
_cell_volume 2894.08(12)
_computing_cell_refinement 'CrysAlisPro 1.171.39.30d (Rigaku OD, 2017)'
_computing_data_collection 'CrysAlisPro 1.171.39.30d (Rigaku OD, 2017)'
_computing_data_reduction 'CrysAlisPro 1.171.39.30d (Rigaku OD, 2017)'
_computing_molecular_graphics 'Olex2 (Dolomanov et al., 2009)'
_computing_publication_material 'Olex2 (Dolomanov et al., 2009)'
_computing_structure_refinement 'ShelXL (Sheldrick, 2015)'
_diffrn_ambient_environment N~2~
_diffrn_ambient_temperature 172.99(10)
_diffrn_detector 'CCD plate'
_diffrn_detector_type HyPix
_diffrn_measured_fraction_theta_full 0.987
_diffrn_measured_fraction_theta_max 0.921
_diffrn_measurement_details
;
List of Runs (angles in degrees, time in seconds):

  # Type    Start    End  Width  t~exp~   \w     \q     \k     \f   Frames
--------------------------------------------------------------------------
  1  \w    -83.00 -57.00   1.00    1.05    --  -86.25 110.00 -34.00   26
  2  \w    -88.00   2.00   1.00    0.26    --  -48.45 110.00 -34.00   90
  3  \w    -89.00 -63.00   1.00    1.05    --  -86.25 125.00 120.00   26
  4  \w    -54.00 -15.00   1.00    1.05    --  -86.25 125.00 120.00   39
  5  \w    115.00 140.00   1.00    1.05    --  107.75 110.00 -34.00   25
  6  \w     43.00 115.00   1.00    1.05    --  107.75-110.00-129.00   72
  7  \w     30.00  56.00   1.00    0.26    --   48.45-110.00-129.00   26
  8  \w     38.00 120.00   1.00    1.05    --  107.75-125.00  90.00   82
  9  \w     36.00 107.00   1.00    1.05    --  107.75 -99.00  90.00   71
 10  \w   -119.00 -70.00   1.00    0.26    --  -48.45-125.00 -60.00   49
 11  \w   -151.00 -82.00   1.00    1.05    --  -86.25-110.00-129.00   69
 12  \w   -116.00 -30.00   1.00    0.26    --  -48.45 -77.00-120.00   86
 13  \w    108.00 178.00   1.00    1.05    --  107.75  37.00  60.00   70
 14  \w     93.00 178.00   1.00    1.05    --  107.75  57.00  30.00   85
;
_diffrn_measurement_device 'four-circle diffractometer'
_diffrn_measurement_device_type 'XtaLAB Synergy, Dualflex, HyPix'
_diffrn_measurement_method '\w scans'
_diffrn_orient_matrix_type 'CrysAlisPro convention (1999,Acta A55,543-557)'
_diffrn_orient_matrix_UB_11 -0.0766193000
_diffrn_orient_matrix_UB_12 -0.0213443000
_diffrn_orient_matrix_UB_13 -0.0381222000
_diffrn_orient_matrix_UB_21 -0.0167957000
_diffrn_orient_matrix_UB_22 0.1511323000
_diffrn_orient_matrix_UB_23 0.0139668000
_diffrn_orient_matrix_UB_31 0.0273469000
_diffrn_orient_matrix_UB_32 0.0330079000
_diffrn_orient_matrix_UB_33 -0.0885802000
_diffrn_radiation_monochromator mirror
_diffrn_radiation_probe x-ray
_diffrn_radiation_type MoK\a
_diffrn_radiation_wavelength 0.710
_diffrn_reflns_av_R_equivalents 0.0571
_diffrn_reflns_av_unetI/netI 0.0592
_diffrn_reflns_Laue_measured_fraction_full 0.987
_diffrn_reflns_Laue_measured_fraction_max 0.921
_diffrn_reflns_limit_h_max 23
_diffrn_reflns_limit_h_min -22
_diffrn_reflns_limit_k_max 11
_diffrn_reflns_limit_k_min -11
_diffrn_reflns_limit_l_max 16
_diffrn_reflns_limit_l_min -19
_diffrn_reflns_number 16605
_diffrn_reflns_point_group_measured_fraction_full 0.987
_diffrn_reflns_point_group_measured_fraction_max 0.921
_diffrn_reflns_theta_full 25.214
_diffrn_reflns_theta_max 26.704
_diffrn_reflns_theta_min 2.195
_diffrn_source 'micro-focus sealed X-ray tube'
_diffrn_source_type 'PhotonJet (Cu) X-ray Source'
_exptl_absorpt_coefficient_mu 0.672
_exptl_absorpt_correction_T_max 1.00000
_exptl_absorpt_correction_T_min 0.39941
_exptl_absorpt_correction_type multi-scan
_exptl_absorpt_process_details
;
CrysAlisPro 1.171.39.30d (Rigaku Oxford Diffraction, 2017)
Empirical absorption correction using spherical harmonics,
 implemented in SCALE3 ABSPACK scaling algorithm.
;
_exptl_crystal_density_diffrn 1.325
_exptl_crystal_description block
_exptl_crystal_F_000 1216
_refine_diff_density_max 1.489
_refine_diff_density_min -0.812
_refine_diff_density_rms 0.119
_refine_ls_extinction_method none
_refine_ls_goodness_of_fit_ref 1.152
_refine_ls_hydrogen_treatment constr
_refine_ls_matrix_type full
_refine_ls_number_parameters 349
_refine_ls_number_reflns 5660
_refine_ls_number_restraints 0
_refine_ls_restrained_S_all 1.152
_refine_ls_R_factor_all 0.1075
_refine_ls_R_factor_gt 0.0830
_refine_ls_shift/su_max 0.000
_refine_ls_shift/su_mean 0.000
_refine_ls_structure_factor_coef Fsqd
_refine_ls_weighting_details 'w=1/[\s^2^(Fo^2^)+21.8450P] where P=(Fo^2^+2Fc^2^)/3'
_refine_ls_weighting_scheme calc
_refine_ls_wR_factor_gt 0.1802
_refine_ls_wR_factor_ref 0.1963
_reflns_Friedel_coverage 0.000
_reflns_number_gt 4600
_reflns_number_total 5660
_reflns_threshold_expression 'I > 2\s(I)'
_cod_data_source_file ja7b11416_si_002.cif
_cod_data_source_block 8
_cod_database_code 4126795
_shelxl_version_number 2013-4
_chemical_oxdiff_formula CPSFeN
_shelx_space_group_comment
;
The symmetry employed for this shelxl refinement is uniquely defined
by the following loop, which should always be used as a source of
symmetry information in preference to the above space-group names.
They are only intended as comments.
;
_reflns_odcompleteness_completeness 99.04
_reflns_odcompleteness_iscentric 1
_reflns_odcompleteness_theta 66.97
_olex2_refinement_description
;
1. Fixed Uiso
 At 1.2 times of:
  All C(H) groups
 At 1.5 times of:
  All C(H,H,H) groups
2.a Aromatic/amide H refined with riding coordinates:
 C20(H20), C1(H1), C18(H18), C11(H11), C8(H8), C21(H21), C24(H24), C10(H10),
 C14(H14), C5(H5), C9(H9), C15(H15), C22(H22), C16(H16), C23(H23), C3(H3),
 C17(H17), C4(H4)
2.b Idealised Me refined as rotating group:
 C34(H34A,H34B,H34C), C33(H33A,H33B,H33C), C32(H32A,H32B,H32C), C31(H31A,H31B,
 H31C), C30(H30A,H30B,H30C), C6(H6A,H6B,H6C)
;
_olex2_submission_special_instructions 'No special instructions were received'
_oxdiff_exptl_absorpt_empirical_details
;
Empirical correction (ABSPACK) includes:
- Absorption correction using spherical harmonics
- Frame scaling
;
_oxdiff_exptl_absorpt_empirical_full_max 1.835
_oxdiff_exptl_absorpt_empirical_full_min 0.537

loop_
_space_group_symop_operation_xyz
'x, y, z'
'-x, y+1/2, -z+1/2'
'-x, -y, -z'
'x, -y-1/2, z-1/2'

loop_
_atom_site_label
_atom_site_type_symbol
_atom_site_fract_x
_atom_site_fract_y
_atom_site_fract_z
_atom_site_U_iso_or_equiv
_atom_site_adp_type
_atom_site_occupancy
_atom_site_site_symmetry_order
_atom_site_calc_flag
_atom_site_refinement_flags_posn
Fe1 Fe 0.80435(5) 0.15826(10) 0.36524(5) 0.0325(2) Uani 1 1 d .
P1 P 0.68891(7) 0.19990(14) 0.38447(8) 0.0188(3) Uani 1 1 d .
S1 S 0.79039(9) -0.01763(18) 0.45771(9) 0.0369(4) Uani 1 1 d .
N1 N 0.8403(3) 0.2784(6) 0.4596(3) 0.0356(12) Uani 1 1 d .
C19 C 0.6220(3) 0.1359(6) 0.3051(3) 0.0215(11) Uani 1 1 d .
C34 C 0.7412(3) 0.1831(8) 0.1667(3) 0.0379(16) Uani 1 1 d .
H34A H 0.7044 0.1158 0.1729 0.057 Uiso 1 1 calc GR
H34B H 0.7605 0.1764 0.1112 0.057 Uiso 1 1 calc GR
H34C H 0.7209 0.2716 0.1741 0.057 Uiso 1 1 calc GR
C20 C 0.6213(3) -0.0045(6) 0.2936(3) 0.0259(12) Uani 1 1 d .
H20 H 0.6513 -0.0591 0.3272 0.031 Uiso 1 1 calc R
C12 C 0.6602(3) 0.1072(6) 0.4766(3) 0.0227(11) Uani 1 1 d .
C1 C 0.8320(3) 0.4107(8) 0.4540(4) 0.0417(17) Uani 1 1 d .
H1 H 0.8014 0.4451 0.4115 0.050 Uiso 1 1 calc R
C29 C 0.8003(3) 0.1604(7) 0.2317(3) 0.0315(13) Uani 1 1 d .
C18 C 0.6443(3) 0.4275(6) 0.4789(3) 0.0280(12) Uani 1 1 d .
H18 H 0.6369 0.3679 0.5234 0.034 Uiso 1 1 calc R
C13 C 0.6626(3) 0.3768(6) 0.4012(3) 0.0250(11) Uani 1 1 d .
C11 C 0.5913(3) 0.1165(6) 0.5110(3) 0.0277(12) Uani 1 1 d .
H11 H 0.5579 0.1778 0.4883 0.033 Uiso 1 1 calc R
C28 C 0.8490(3) 0.2632(7) 0.2621(3) 0.0336(14) Uani 1 1 d .
C8 C 0.6897(4) -0.0702(6) 0.5771(3) 0.0337(14) Uani 1 1 d .
H8 H 0.7224 -0.1328 0.6000 0.040 Uiso 1 1 calc R
C21 C 0.5763(3) -0.0628(6) 0.2324(3) 0.0298(13) Uani 1 1 d .
H21 H 0.5767 -0.1562 0.2245 0.036 Uiso 1 1 calc R
C24 C 0.5754(3) 0.2146(6) 0.2566(3) 0.0263(12) Uani 1 1 d .
H24 H 0.5741 0.3078 0.2649 0.032 Uiso 1 1 calc R
C10 C 0.5728(4) 0.0355(7) 0.5783(4) 0.0362(15) Uani 1 1 d .
H10 H 0.5275 0.0429 0.6013 0.043 Uiso 1 1 calc R
C14 C 0.6715(3) 0.4688(6) 0.3350(3) 0.0294(13) Uani 1 1 d .
H14 H 0.6826 0.4369 0.2817 0.035 Uiso 1 1 calc R
C26 C 0.8908(3) 0.0547(7) 0.3114(4) 0.0360(15) Uani 1 1 d .
C7 C 0.7092(3) 0.0095(6) 0.5087(3) 0.0289(12) Uani 1 1 d .
C5 C 0.8854(3) 0.2302(8) 0.5225(4) 0.0423(17) Uani 1 1 d .
H5 H 0.8914 0.1369 0.5274 0.051 Uiso 1 1 calc R
C27 C 0.9050(3) 0.1932(8) 0.3100(4) 0.0369(15) Uani 1 1 d .
C9 C 0.6228(4) -0.0573(7) 0.6111(4) 0.0371(15) Uani 1 1 d .
H9 H 0.6107 -0.1112 0.6567 0.044 Uiso 1 1 calc R
C15 C 0.6639(4) 0.6063(6) 0.3478(3) 0.0334(14) Uani 1 1 d .
H15 H 0.6703 0.6661 0.3033 0.040 Uiso 1 1 calc R
C22 C 0.5307(3) 0.0171(7) 0.1832(3) 0.0321(13) Uani 1 1 d .
H22 H 0.5003 -0.0219 0.1421 0.038 Uiso 1 1 calc R
C33 C 0.8488(4) 0.4078(7) 0.2361(4) 0.0463(18) Uani 1 1 d .
H33A H 0.7999 0.4386 0.2285 0.069 Uiso 1 1 calc GR
H33B H 0.8733 0.4171 0.1839 0.069 Uiso 1 1 calc GR
H33C H 0.8729 0.4612 0.2790 0.069 Uiso 1 1 calc GR
C16 C 0.6468(4) 0.6556(7) 0.4263(4) 0.0398(15) Uani 1 1 d .
H16 H 0.6421 0.7485 0.4348 0.048 Uiso 1 1 calc R
C25 C 0.8244(3) 0.0315(7) 0.2621(4) 0.0344(14) Uani 1 1 d .
C23 C 0.5305(3) 0.1551(6) 0.1955(4) 0.0313(13) Uani 1 1 d .
H23 H 0.4998 0.2093 0.1624 0.038 Uiso 1 1 calc R
C3 C 0.9135(3) 0.4458(8) 0.5711(4) 0.0414(17) Uani 1 1 d .
H3 H 0.9390 0.5024 0.6083 0.050 Uiso 1 1 calc R
C17 C 0.6366(4) 0.5666(6) 0.4920(4) 0.0349(14) Uani 1 1 d .
H17 H 0.6247 0.5992 0.5449 0.042 Uiso 1 1 calc R
C32 C 0.9705(4) 0.2588(10) 0.3485(4) 0.056(2) Uani 1 1 d .
H32A H 0.9587 0.3487 0.3667 0.084 Uiso 1 1 calc GR
H32B H 1.0074 0.2634 0.3074 0.084 Uiso 1 1 calc GR
H32C H 0.9876 0.2065 0.3962 0.084 Uiso 1 1 calc GR
C2 C 0.8679(4) 0.5035(8) 0.5101(4) 0.0479(18) Uani 1 1 d .
C31 C 0.9370(4) -0.0553(10) 0.3506(4) 0.058(2) Uani 1 1 d .
H31A H 0.9598 -0.0223 0.4018 0.087 Uiso 1 1 calc GR
H31B H 0.9733 -0.0815 0.3118 0.087 Uiso 1 1 calc GR
H31C H 0.9075 -0.1323 0.3630 0.087 Uiso 1 1 calc GR
C30 C 0.7945(4) -0.1051(7) 0.2398(5) 0.0481(18) Uani 1 1 d .
H30A H 0.7887 -0.1570 0.2905 0.072 Uiso 1 1 calc GR
H30B H 0.8271 -0.1513 0.2036 0.072 Uiso 1 1 calc GR
H30C H 0.7485 -0.0947 0.2109 0.072 Uiso 1 1 calc GR
C4 C 0.9221(4) 0.3122(8) 0.5785(4) 0.0447(17) Uani 1 1 d .
H4 H 0.9522 0.2757 0.6207 0.054 Uiso 1 1 calc R
C6 C 0.8545(5) 0.6474(9) 0.4981(5) 0.066(2) Uani 1 1 d .
H6A H 0.8246 0.6608 0.4482 0.099 Uiso 1 1 calc GR
H6B H 0.8996 0.6938 0.4920 0.099 Uiso 1 1 calc GR
H6C H 0.8306 0.6827 0.5463 0.099 Uiso 1 1 calc GR

loop_
_atom_site_aniso_label
_atom_site_aniso_U_11
_atom_site_aniso_U_22
_atom_site_aniso_U_33
_atom_site_aniso_U_23
_atom_site_aniso_U_13
_atom_site_aniso_U_12
Fe1 0.0298(4) 0.0481(6) 0.0199(4) -0.0014(4) 0.0021(3) -0.0014(4)
P1 0.0231(6) 0.0205(7) 0.0127(6) 0.0005(5) 0.0008(5) -0.0021(5)
S1 0.0373(8) 0.0456(10) 0.0281(8) 0.0126(7) 0.0056(6) 0.0138(7)
N1 0.029(3) 0.055(4) 0.024(3) -0.011(2) 0.002(2) -0.006(2)
C19 0.023(2) 0.025(3) 0.017(2) -0.002(2) 0.0023(19) -0.001(2)
C34 0.033(3) 0.065(5) 0.017(3) 0.005(3) 0.002(2) -0.003(3)
C20 0.034(3) 0.029(3) 0.015(2) 0.006(2) 0.000(2) -0.002(2)
C12 0.032(3) 0.025(3) 0.012(2) -0.002(2) 0.002(2) -0.002(2)
C1 0.031(3) 0.071(5) 0.024(3) -0.004(3) 0.005(2) -0.010(3)
C29 0.029(3) 0.049(4) 0.018(3) -0.007(3) 0.011(2) -0.004(3)
C18 0.039(3) 0.027(3) 0.018(3) -0.002(2) 0.000(2) -0.001(2)
C13 0.028(3) 0.023(3) 0.023(3) 0.002(2) -0.004(2) -0.004(2)
C11 0.032(3) 0.034(3) 0.017(3) -0.003(2) 0.004(2) 0.000(2)
C28 0.036(3) 0.049(4) 0.017(3) 0.000(3) 0.011(2) -0.008(3)
C8 0.056(4) 0.031(3) 0.014(3) 0.006(2) 0.000(2) -0.003(3)
C21 0.042(3) 0.024(3) 0.024(3) -0.005(2) 0.007(2) -0.009(3)
C24 0.034(3) 0.023(3) 0.021(3) 0.002(2) 0.000(2) 0.000(2)
C10 0.047(4) 0.039(4) 0.023(3) -0.002(3) 0.012(3) -0.018(3)
C14 0.038(3) 0.030(3) 0.021(3) 0.001(2) -0.004(2) -0.006(3)
C26 0.027(3) 0.056(4) 0.025(3) -0.001(3) 0.008(2) 0.005(3)
C7 0.040(3) 0.029(3) 0.018(3) -0.002(2) -0.001(2) 0.000(3)
C5 0.035(3) 0.068(5) 0.023(3) -0.001(3) 0.002(2) 0.002(3)
C27 0.026(3) 0.063(5) 0.021(3) -0.004(3) 0.004(2) -0.008(3)
C9 0.061(4) 0.033(3) 0.018(3) 0.000(2) 0.007(3) -0.014(3)
C15 0.053(4) 0.028(3) 0.018(3) 0.005(2) -0.003(2) -0.010(3)
C22 0.034(3) 0.042(4) 0.020(3) -0.004(2) -0.004(2) -0.009(3)
C33 0.058(4) 0.048(4) 0.034(4) -0.004(3) 0.017(3) -0.017(4)
C16 0.059(4) 0.024(3) 0.036(3) -0.002(3) -0.008(3) -0.002(3)
C25 0.031(3) 0.046(4) 0.027(3) -0.004(3) 0.008(2) -0.006(3)
C23 0.028(3) 0.033(3) 0.032(3) -0.002(3) -0.007(2) -0.001(3)
C3 0.032(3) 0.064(5) 0.028(3) -0.002(3) -0.003(3) -0.016(3)
C17 0.052(4) 0.034(4) 0.018(3) -0.006(2) 0.001(3) -0.001(3)
C32 0.032(3) 0.099(7) 0.039(4) -0.012(4) 0.010(3) -0.020(4)
C2 0.052(4) 0.054(5) 0.039(4) 0.000(3) 0.014(3) -0.004(4)
C31 0.044(4) 0.093(7) 0.039(4) 0.013(4) 0.014(3) 0.028(4)
C30 0.049(4) 0.043(4) 0.053(4) -0.009(3) 0.016(3) -0.002(3)
C4 0.040(4) 0.061(5) 0.033(3) -0.007(3) 0.000(3) 0.002(3)
C6 0.078(6) 0.062(6) 0.058(5) 0.004(4) -0.007(4) -0.004(5)

loop_
_atom_type_symbol
_atom_type_description
_atom_type_scat_dispersion_real
_atom_type_scat_dispersion_imag
_atom_type_scat_source
C C 0.0033 0.0016 'International Tables Vol C Tables 4.2.6.8 and 6.1.1.4'
H H 0.0000 0.0000 'International Tables Vol C Tables 4.2.6.8 and 6.1.1.4'
Fe Fe 0.3463 0.8444 'International Tables Vol C Tables 4.2.6.8 and 6.1.1.4'
N N 0.0061 0.0033 'International Tables Vol C Tables 4.2.6.8 and 6.1.1.4'
P P 0.1023 0.0942 'International Tables Vol C Tables 4.2.6.8 and 6.1.1.4'
S S 0.1246 0.1234 'International Tables Vol C Tables 4.2.6.8 and 6.1.1.4'

loop_
_geom_angle_atom_site_label_1
_geom_angle_atom_site_label_2
_geom_angle_atom_site_label_3
_geom_angle
P1 Fe1 S1 85.62(6)
N1 Fe1 P1 95.10(15)
N1 Fe1 S1 90.78(17)
N1 Fe1 C29 137.8(2)
N1 Fe1 C28 98.9(2)
N1 Fe1 C26 110.4(2)
N1 Fe1 C27 86.2(2)
N1 Fe1 C25 150.4(2)
C29 Fe1 P1 97.52(16)
C29 Fe1 S1 130.21(19)
C29 Fe1 C28 39.6(2)
C29 Fe1 C27 65.8(2)
C28 Fe1 P1 114.70(18)
C28 Fe1 S1 156.30(19)
C26 Fe1 P1 154.11(19)
C26 Fe1 S1 89.60(19)
C26 Fe1 C29 66.7(2)
C26 Fe1 C28 66.8(3)
C26 Fe1 C27 38.6(3)
C27 Fe1 P1 153.9(2)
C27 Fe1 S1 120.4(2)
C27 Fe1 C28 39.8(2)
C25 Fe1 P1 114.41(17)
C25 Fe1 S1 94.11(19)
C25 Fe1 C29 39.6(2)
C25 Fe1 C28 67.1(2)
C25 Fe1 C26 40.5(2)
C25 Fe1 C27 66.2(2)
C19 P1 Fe1 118.41(17)
C12 P1 Fe1 109.05(18)
C12 P1 C19 99.5(2)
C12 P1 C13 106.1(2)
C13 P1 Fe1 117.38(18)
C13 P1 C19 104.3(2)
C7 S1 Fe1 107.1(2)
C1 N1 Fe1 120.0(4)
C1 N1 C5 117.5(6)
C5 N1 Fe1 121.3(5)
C20 C19 P1 115.5(4)
C24 C19 P1 125.6(4)
C24 C19 C20 118.9(5)
C21 C20 C19 120.4(5)
C11 C12 P1 124.7(4)
C11 C12 C7 119.3(5)
C7 C12 P1 115.6(4)
N1 C1 C2 122.9(7)
C34 C29 Fe1 133.8(4)
C28 C29 Fe1 70.6(3)
C28 C29 C34 124.5(6)
C25 C29 Fe1 69.7(3)
C25 C29 C34 125.5(6)
C25 C29 C28 109.3(5)
C13 C18 C17 121.1(5)
C18 C13 P1 123.2(4)
C18 C13 C14 118.0(5)
C14 C13 P1 118.1(4)
C10 C11 C12 120.6(6)
C29 C28 Fe1 69.8(3)
C29 C28 C27 105.9(6)
C29 C28 C33 126.2(6)
C27 C28 Fe1 69.8(3)
C27 C28 C33 127.0(6)
C33 C28 Fe1 133.2(4)
C9 C8 C7 120.7(6)
C22 C21 C20 120.3(5)
C19 C24 C23 120.3(5)
C11 C10 C9 119.4(6)
C15 C14 C13 120.9(5)
C27 C26 Fe1 71.2(4)
C27 C26 C25 107.7(6)
C27 C26 C31 127.4(6)
C25 C26 Fe1 69.6(3)
C25 C26 C31 124.7(7)
C31 C26 Fe1 128.0(4)
C12 C7 S1 119.6(4)
C8 C7 S1 121.2(5)
C8 C7 C12 119.1(6)
N1 C5 C4 123.3(7)
C28 C27 Fe1 70.4(3)
C28 C27 C32 124.8(7)
C26 C27 Fe1 70.3(3)
C26 C27 C28 110.2(5)
C26 C27 C32 124.9(7)
C32 C27 Fe1 128.4(4)
C8 C9 C10 121.0(5)
C14 C15 C16 120.5(6)
C23 C22 C21 119.3(5)
C17 C16 C15 119.6(6)
C29 C25 Fe1 70.7(3)
C29 C25 C26 107.0(6)
C29 C25 C30 127.9(6)
C26 C25 Fe1 69.9(3)
C26 C25 C30 124.7(6)
C30 C25 Fe1 130.3(4)
C22 C23 C24 120.9(6)
C4 C3 C2 122.4(7)
C16 C17 C18 119.9(5)
C1 C2 C6 118.2(7)
C3 C2 C1 115.6(7)
C3 C2 C6 126.2(7)
C3 C4 C5 118.2(7)

loop_
_geom_bond_atom_site_label_1
_geom_bond_atom_site_label_2
_geom_bond_distance
Fe1 P1 2.2108(16)
Fe1 S1 2.2896(18)
Fe1 N1 2.004(5)
Fe1 C29 2.111(5)
Fe1 C28 2.122(6)
Fe1 C26 2.103(6)
Fe1 C27 2.114(6)
Fe1 C25 2.099(6)
P1 C19 1.849(5)
P1 C12 1.815(5)
P1 C13 1.833(6)
S1 C7 1.750(6)
N1 C1 1.317(9)
N1 C5 1.365(8)
C19 C20 1.397(8)
C19 C24 1.377(7)
C34 C29 1.496(8)
C20 C21 1.384(8)
C12 C11 1.408(7)
C12 C7 1.408(8)
C1 C2 1.426(10)
C29 C28 1.432(8)
C29 C25 1.426(9)
C18 C13 1.380(7)
C18 C17 1.396(8)
C13 C14 1.400(8)
C11 C10 1.383(8)
C28 C27 1.443(9)
C28 C33 1.485(10)
C8 C7 1.396(8)
C8 C9 1.374(9)
C21 C22 1.380(8)
C24 C23 1.387(8)
C10 C9 1.391(10)
C14 C15 1.379(9)
C26 C27 1.392(10)
C26 C25 1.456(8)
C26 C31 1.504(10)
C5 C4 1.366(9)
C27 C32 1.490(9)
C15 C16 1.380(9)
C22 C23 1.375(9)
C16 C17 1.378(9)
C25 C30 1.495(9)
C3 C2 1.387(10)
C3 C4 1.332(10)
C2 C6 1.452(11)
